data_4328494
loop_
_publ_author_name
'Paula L. Diaconescu'
'Christopher C. Cummins'

_publ_section_title
;
 \m-\h6,\h6-Arene-Bridged Diuranium Hexakisketimide Complexes Isolable in
 Two States of Charge
;
_journal_name_full 'Inorganic Chemistry'
_journal_page_first 2902
_journal_page_last 2916
_journal_paper_doi 10.1021/ic202163m
_journal_volume 51
_journal_year 2012
_chemical_formula_moiety 'C95.38 H128.13 N8 U2, C96 H130 N8 U2, 0.62(C H3)'
_chemical_formula_sum 'C192 H260 N16 U4'
_chemical_formula_weight 3744.28
_chemical_name_systematic
; 
 ? 
;
_space_group_IT_number 2
_symmetry_cell_setting triclinic
_symmetry_space_group_name_Hall '-P 1'
_symmetry_space_group_name_H-M 'P -1'
_atom_sites_solution_hydrogens geom
_atom_sites_solution_primary direct
_atom_sites_solution_secondary difmap
_audit_creation_method SHELXL-97
_cell_angle_alpha 75.067(10)
_cell_angle_beta 77.380(12)
_cell_angle_gamma 70.936(11)
_cell_formula_units_Z 1
_cell_length_a 13.333(9)
_cell_length_b 15.976(10)
_cell_length_c 24.367(16)
_cell_measurement_temperature 183(2)
_cell_volume 4688(5)
_computing_structure_refinement 'SHELXL-97 (Sheldrick, 1997)'
_computing_structure_solution 'SHELXS-97 (Sheldrick, 1990)'
_diffrn_ambient_temperature 183(2)
_diffrn_measured_fraction_theta_full 0.976
_diffrn_measured_fraction_theta_max 0.976
_diffrn_radiation_monochromator graphite
_diffrn_radiation_source 'fine-focus sealed tube'
_diffrn_radiation_type MoK\a
_diffrn_radiation_wavelength 0.71073
_diffrn_reflns_av_R_equivalents 0.1138
_diffrn_reflns_av_sigmaI/netI 0.0869
_diffrn_reflns_limit_h_max 10
_diffrn_reflns_limit_h_min -14
_diffrn_reflns_limit_k_max 17
_diffrn_reflns_limit_k_min -17
_diffrn_reflns_limit_l_max 27
_diffrn_reflns_limit_l_min -24
_diffrn_reflns_number 19212
_diffrn_reflns_theta_full 23.34
_diffrn_reflns_theta_max 23.34
_diffrn_reflns_theta_min 2.00
_exptl_absorpt_coefficient_mu 3.496
_exptl_absorpt_correction_T_max 0.8446
_exptl_absorpt_correction_T_min 0.5272
_exptl_absorpt_correction_type multi-scan
_exptl_absorpt_process_details 'Twinabs (Bruker)'
_exptl_crystal_density_diffrn 1.326
_exptl_crystal_F_000 1892
_exptl_crystal_size_max 0.21
_exptl_crystal_size_mid 0.14
_exptl_crystal_size_min 0.05
_platon_squeeze_details
;
;
_refine_diff_density_max 1.778
_refine_diff_density_min -1.894
_refine_diff_density_rms 0.132
_refine_ls_extinction_method none
_refine_ls_goodness_of_fit_ref 1.004
_refine_ls_hydrogen_treatment constr
_refine_ls_matrix_type full
_refine_ls_number_parameters 932
_refine_ls_number_reflns 13264
_refine_ls_number_restraints 0
_refine_ls_restrained_S_all 1.004
_refine_ls_R_factor_all 0.0785
_refine_ls_R_factor_gt 0.0475
_refine_ls_shift/su_max 0.045
_refine_ls_shift/su_mean 0.001
_refine_ls_structure_factor_coef Fsqd
_refine_ls_weighting_details 'calc w=1/[\s^2^(Fo^2^)+(0.0754P)^2^+0.0000P] where P=(Fo^2^+2Fc^2^)/3'
_refine_ls_weighting_scheme calc
_refine_ls_wR_factor_gt 0.1167
_refine_ls_wR_factor_ref 0.1287
_reflns_number_gt 9167
_reflns_number_total 13264
_reflns_threshold_expression >2sigma(I)
_cod_data_source_file ic202163m_si_004_5.cif
_cod_data_source_block 4
_cod_database_code 4328494

loop_
_symmetry_equiv_pos_as_xyz
'x, y, z'
'-x, -y, -z'

loop_
_atom_site_label
_atom_site_type_symbol
_atom_site_fract_x
_atom_site_fract_y
_atom_site_fract_z
_atom_site_U_iso_or_equiv
_atom_site_adp_type
_atom_site_occupancy
_atom_site_symmetry_multiplicity
_atom_site_calc_flag
_atom_site_refinement_flags
_atom_site_disorder_assembly
_atom_site_disorder_group
U1 U 0.98933(2) 0.88629(2) 0.524110(12) 0.03124(11) Uani 1 1 d . . .
U2 U 0.57424(2) 0.42591(2) 0.951249(12) 0.03671(12) Uani 1 1 d . . .
N1 N 0.9690(6) 0.8447(5) 0.4501(3) 0.0421(18) Uani 1 1 d . . .
N8 N 0.5711(5) 0.4578(5) 1.0341(3) 0.0400(17) Uani 1 1 d . . .
N7 N 0.9021(5) 1.0354(5) 0.5250(3) 0.0368(16) Uani 1 1 d . . .
N3 N 1.0999(5) 0.7838(5) 0.5790(3) 0.0435(18) Uani 1 1 d . . .
N2 N 0.8552(6) 0.8475(5) 0.5818(3) 0.0418(17) Uani 1 1 d . . .
N5 N 0.5378(6) 0.2965(5) 0.9875(3) 0.051(2) Uani 1 1 d . . .
N4 N 0.5445(6) 0.4346(5) 0.8661(3) 0.051(2) Uani 1 1 d . . .
N6 N 0.7433(6) 0.4213(6) 0.9177(3) 0.053(2) Uani 1 1 d . . .
C21 C 0.7939(6) 0.8096(6) 0.6188(4) 0.041(2) Uani 1 1 d . F .
C28 C 0.7620(10) 0.8298(8) 0.6801(4) 0.071(2) Uani 1 1 d . . .
C32 C 1.2229(7) 0.6437(6) 0.6189(4) 0.043(2) Uani 1 1 d . . .
C12 C 0.8813(8) 0.8707(6) 0.3677(4) 0.047(2) Uani 1 1 d . . .
C22 C 0.7503(7) 0.7433(6) 0.6045(3) 0.044(2) Uani 1 1 d . . .
C171 C 1.0421(8) 0.9045(8) 0.2969(4) 0.075(3) Uani 1 1 d . . .
H17A H 1.0582 0.9270 0.2555 0.113 Uiso 1 1 calc R . .
H17B H 1.0847 0.8414 0.3070 0.113 Uiso 1 1 calc R . .
H17C H 1.0598 0.9412 0.3179 0.113 Uiso 1 1 calc R . .
C31 C 1.1688(7) 0.7440(6) 0.6129(3) 0.045(2) Uani 1 1 d . E .
C37 C 1.3013(8) 0.6134(6) 0.5743(4) 0.047(2) Uani 1 1 d . . .
C41 C 0.5378(8) 0.4377(7) 0.8147(4) 0.054(3) Uani 1 1 d . B .
C52 C 0.4281(8) 0.1978(6) 1.0356(4) 0.050(2) Uani 1 1 d . . .
C13 C 0.7684(8) 0.8860(7) 0.3815(4) 0.058(3) Uani 1 1 d . . .
C81 C 0.6539(7) 0.4081(7) 1.0672(3) 0.044(2) Uani 1 1 d . . .
C27 C 0.6514(8) 0.7693(7) 0.5846(4) 0.054(2) Uani 1 1 d . F .
C33 C 1.1917(8) 0.5803(7) 0.6654(4) 0.052(3) Uani 1 1 d . . .
C11 C 0.9537(7) 0.8105(6) 0.4114(4) 0.046(2) Uani 1 1 d . D .
C23 C 0.8139(8) 0.6548(6) 0.6055(4) 0.048(2) Uani 1 1 d . F .
C38 C 1.2065(10) 0.7990(8) 0.6441(5) 0.0737(18) Uani 1 1 d . . .
C34 C 1.2437(10) 0.4876(7) 0.6662(5) 0.070(3) Uani 1 1 d . . .
H34A H 1.2228 0.4445 0.6978 0.084 Uiso 1 1 calc R . .
C39 C 1.3247(9) 0.7873(8) 0.6235(5) 0.0737(18) Uani 1 1 d . E .
H39A H 1.3636 0.7227 0.6297 0.111 Uiso 1 1 calc R . .
H39B H 1.3516 0.8175 0.6450 0.111 Uiso 1 1 calc R . .
H39C H 1.3356 0.8141 0.5825 0.111 Uiso 1 1 calc R . .
C17 C 0.9233(8) 0.9108(7) 0.3129(4) 0.058(3) Uani 1 1 d . . .
C48 C 0.5365(11) 0.5221(8) 0.7649(5) 0.079(2) Uani 1 1 d . . .
C271 C 0.5776(8) 0.8685(7) 0.5778(5) 0.068(3) Uani 1 1 d . . .
H27A H 0.6217 0.9100 0.5699 0.102 Uiso 1 1 calc R F .
H27B H 0.5275 0.8761 0.6134 0.102 Uiso 1 1 calc R . .
H27C H 0.5372 0.8819 0.5460 0.102 Uiso 1 1 calc R . .
C67 C 0.9816(8) 0.2981(8) 0.9295(5) 0.064(3) Uani 1 1 d . . .
C62 C 0.9324(8) 0.3631(7) 0.8861(4) 0.055(3) Uani 1 1 d . . .
C24 C 0.7783(9) 0.5938(7) 0.5890(4) 0.057(3) Uani 1 1 d . . .
H24A H 0.8222 0.5332 0.5907 0.069 Uiso 1 1 calc R F .
C26 C 0.6175(9) 0.7076(9) 0.5681(4) 0.070(3) Uani 1 1 d . . .
H26A H 0.5499 0.7259 0.5552 0.084 Uiso 1 1 calc R F .
C25 C 0.6816(10) 0.6195(8) 0.5704(4) 0.064(3) Uani 1 1 d . F .
C63 C 0.9711(9) 0.3570(9) 0.8280(5) 0.072(3) Uani 1 1 d . . .
C231 C 0.9210(8) 0.6222(7) 0.6246(5) 0.067(3) Uani 1 1 d . . .
H23A H 0.9552 0.6711 0.6128 0.100 Uiso 1 1 calc R F .
H23B H 0.9658 0.5708 0.6071 0.100 Uiso 1 1 calc R . .
H23C H 0.9126 0.6031 0.6665 0.100 Uiso 1 1 calc R . .
C61 C 0.8347(8) 0.4357(7) 0.9010(3) 0.050(2) Uani 1 1 d . C .
C51 C 0.5256(8) 0.2171(7) 1.0006(4) 0.056(3) Uani 1 1 d . A .
C16 C 0.8504(9) 0.9656(7) 0.2759(4) 0.062(3) Uani 1 1 d . . .
H16A H 0.8784 0.9943 0.2392 0.075 Uiso 1 1 calc R . .
C36 C 1.3485(9) 0.5216(7) 0.5802(4) 0.066(3) Uani 1 1 d . . .
H36A H 1.4047 0.5018 0.5508 0.079 Uiso 1 1 calc R . .
C471 C 0.3304(10) 0.4096(9) 0.8127(5) 0.081(4) Uani 1 1 d . . .
H47A H 0.3377 0.4384 0.8420 0.122 Uiso 1 1 calc R . .
H47B H 0.2742 0.3791 0.8277 0.122 Uiso 1 1 calc R . .
H47C H 0.3111 0.4557 0.7784 0.122 Uiso 1 1 calc R . .
C14 C 0.7032(9) 0.9410(8) 0.3419(5) 0.076(3) Uani 1 1 d . . .
H14A H 0.6279 0.9516 0.3522 0.092 Uiso 1 1 calc R . .
C371 C 1.3311(9) 0.6767(8) 0.5201(4) 0.072(3) Uani 1 1 d . . .
H37A H 1.3664 0.7156 0.5290 0.108 Uiso 1 1 calc R . .
H37B H 1.2662 0.7141 0.5035 0.108 Uiso 1 1 calc R . .
H37C H 1.3801 0.6414 0.4925 0.108 Uiso 1 1 calc R . .
C68 C 0.8471(11) 0.5300(9) 0.9007(6) 0.091(3) Uani 1 1 d . . .
C44 C 0.6201(16) 0.2085(10) 0.7731(5) 0.117(6) Uani 1 1 d . . .
H44A H 0.6826 0.1614 0.7641 0.140 Uiso 1 1 calc R . .
C35 C 1.3222(11) 0.4569(8) 0.6239(5) 0.076(4) Uani 1 1 d . . .
C331 C 1.1051(9) 0.6054(8) 0.7135(4) 0.072(3) Uani 1 1 d . . .
H33A H 1.0615 0.5632 0.7240 0.109 Uiso 1 1 calc R . .
H33B H 1.0597 0.6670 0.7015 0.109 Uiso 1 1 calc R . .
H33C H 1.1372 0.6026 0.7468 0.109 Uiso 1 1 calc R . .
C47 C 0.4327(11) 0.3431(9) 0.7977(4) 0.074(3) Uani 1 1 d . B .
C42 C 0.5337(10) 0.3536(8) 0.7983(4) 0.066(3) Uani 1 1 d . . .
C66 C 1.0708(10) 0.2293(9) 0.9163(6) 0.085(4) Uani 1 1 d . . .
H66A H 1.1040 0.1857 0.9466 0.102 Uiso 1 1 calc R . .
C53 C 0.3371(10) 0.2153(7) 1.0106(4) 0.066(3) Uani 1 1 d . . .
C82 C 0.6728(8) 0.3156(8) 1.0870(4) 0.070(3) Uani 1 1 d . . .
H82A H 0.6289 0.2867 1.0775 0.084 Uiso 1 1 calc R . .
C15 C 0.7415(9) 0.9812(7) 0.2885(5) 0.065(3) Uani 1 1 d . . .
C671 C 0.9412(9) 0.2979(8) 0.9920(4) 0.080(4) Uani 1 1 d . . .
H67A H 0.8655 0.2992 1.0001 0.120 Uiso 1 1 calc R . .
H67B H 0.9487 0.3513 1.0016 0.120 Uiso 1 1 calc R . .
H67C H 0.9831 0.2431 1.0152 0.120 Uiso 1 1 calc R . .
C45 C 0.5164(19) 0.1995(12) 0.7719(5) 0.116(6) Uani 1 1 d . B .
C18 C 1.0019(13) 0.7080(8) 0.4098(5) 0.091(3) Uani 1 1 d . . .
C57 C 0.4218(10) 0.1624(7) 1.0946(4) 0.068(3) Uani 1 1 d . . .
C43 C 0.6322(13) 0.2856(9) 0.7873(5) 0.090(4) Uani 1 1 d . B .
C631 C 0.9187(11) 0.4193(10) 0.7791(4) 0.093(4) Uani 1 1 d . . .
H63A H 0.8462 0.4535 0.7934 0.140 Uiso 1 1 calc R . .
H63B H 0.9144 0.3842 0.7525 0.140 Uiso 1 1 calc R . .
H63C H 0.9608 0.4612 0.7590 0.140 Uiso 1 1 calc R . .
C46 C 0.4284(15) 0.2646(10) 0.7853(5) 0.099(5) Uani 1 1 d . . .
H46A H 0.3602 0.2569 0.7863 0.119 Uiso 1 1 calc R B .
C55 C 0.2386(9) 0.1578(8) 1.1029(5) 0.072(3) Uani 1 1 d . . .
C54 C 0.2453(10) 0.1953(8) 1.0451(5) 0.076(3) Uani 1 1 d . . .
H54A H 0.1836 0.2084 1.0274 0.092 Uiso 1 1 calc R . .
C64 C 1.0632(12) 0.2860(11) 0.8164(6) 0.094(5) Uani 1 1 d . . .
H64A H 1.0914 0.2820 0.7775 0.113 Uiso 1 1 calc R . .
C571 C 0.5119(11) 0.1502(10) 1.1271(5) 0.106(5) Uani 1 1 d . . .
H57A H 0.5807 0.1364 1.1017 0.159 Uiso 1 1 calc R . .
H57B H 0.5119 0.1003 1.1604 0.159 Uiso 1 1 calc R . .
H57C H 0.5015 0.2060 1.1401 0.159 Uiso 1 1 calc R . .
C431 C 0.7421(10) 0.2920(10) 0.7889(6) 0.106(5) Uani 1 1 d . . .
H43A H 0.7897 0.2312 0.8006 0.159 Uiso 1 1 calc R B .
H43B H 0.7365 0.3291 0.8164 0.159 Uiso 1 1 calc R . .
H43C H 0.7715 0.3197 0.7506 0.159 Uiso 1 1 calc R . .
C83 C 0.7511(12) 0.2643(12) 1.1193(5) 0.115(5) Uani 1 1 d . . .
H83A H 0.7625 0.2009 1.1315 0.138 Uiso 1 1 calc R . .
C56 C 0.3315(10) 0.1411(8) 1.1264(4) 0.074(3) Uani 1 1 d . . .
H56A H 0.3324 0.1139 1.1659 0.089 Uiso 1 1 calc R . .
C84 C 0.8128(13) 0.3065(12) 1.1336(6) 0.115(5) Uani 1 1 d . . .
H84A H 0.8663 0.2718 1.1572 0.138 Uiso 1 1 calc R . .
C131 C 0.7175(10) 0.8449(11) 0.4406(5) 0.101(5) Uani 1 1 d . . .
H13A H 0.7735 0.8112 0.4647 0.152 Uiso 1 1 calc R . .
H13B H 0.6801 0.8040 0.4361 0.152 Uiso 1 1 calc R . .
H13C H 0.6661 0.8934 0.4587 0.152 Uiso 1 1 calc R . .
C58 C 0.6101(11) 0.1382(8) 0.9762(6) 0.088(4) Uani 1 1 d . . .
C531 C 0.3316(11) 0.2624(10) 0.9485(5) 0.107(5) Uani 1 1 d . . .
H53A H 0.2658 0.3130 0.9460 0.161 Uiso 1 1 calc R . .
H53B H 0.3311 0.2195 0.9262 0.161 Uiso 1 1 calc R . .
H53C H 0.3941 0.2852 0.9330 0.161 Uiso 1 1 calc R . .
C611 C 0.9121(10) 0.5669(8) 0.8461(5) 0.091(3) Uani 1 1 d . C .
H61A H 0.8804 0.5693 0.8129 0.136 Uiso 1 1 calc R . .
H61B H 0.9860 0.5275 0.8432 0.136 Uiso 1 1 calc R . .
H61C H 0.9119 0.6280 0.8471 0.136 Uiso 1 1 calc R . .
C511 C 0.5593(18) 0.1225(12) 0.9295(8) 0.172(9) Uani 1 1 d . A .
H51A H 0.5201 0.1810 0.9084 0.258 Uiso 1 1 calc R . .
H51B H 0.5097 0.0863 0.9477 0.258 Uiso 1 1 calc R . .
H51C H 0.6161 0.0905 0.9028 0.258 Uiso 1 1 calc R . .
C69 C 0.9104(15) 0.5167(11) 0.9485(6) 0.137(7) Uani 1 1 d . C .
H69A H 0.8798 0.4824 0.9838 0.205 Uiso 1 1 calc R . .
H69B H 0.9071 0.5758 0.9547 0.205 Uiso 1 1 calc R . .
H69C H 0.9854 0.4834 0.9377 0.205 Uiso 1 1 calc R . .
C510 C 0.6337(14) 0.0522(9) 1.0174(8) 0.150(7) Uani 1 1 d . A .
H51D H 0.6829 0.0048 0.9977 0.225 Uiso 1 1 calc R . .
H51E H 0.5669 0.0363 1.0344 0.225 Uiso 1 1 calc R . .
H51F H 0.6671 0.0580 1.0478 0.225 Uiso 1 1 calc R . .
C451 C 0.5103(18) 0.1112(11) 0.7577(7) 0.174(10) Uani 1 1 d . . .
H45A H 0.5768 0.0629 0.7645 0.261 Uiso 1 1 calc R B .
H45B H 0.5011 0.1227 0.7174 0.261 Uiso 1 1 calc R . .
H45C H 0.4493 0.0929 0.7824 0.261 Uiso 1 1 calc R . .
C71 C 0.7950(6) 1.0738(5) 0.5474(3) 0.035(2) Uani 1 1 d . . .
C72 C 0.7091(6) 1.0596(6) 0.5304(4) 0.044(2) Uani 1 1 d . . .
H72A H 0.7231 1.0223 0.5033 0.053 Uiso 1 1 calc R . .
C76 C 0.7709(8) 1.1283(6) 0.5887(4) 0.051(2) Uani 1 1 d . . .
H76A H 0.8273 1.1389 0.6014 0.061 Uiso 1 1 calc R . .
C86 C 0.7190(8) 0.4504(8) 1.0814(4) 0.060(3) Uani 1 1 d . . .
H86A H 0.7080 0.5137 1.0684 0.072 Uiso 1 1 calc R . .
C65 C 1.1141(10) 0.2219(10) 0.8592(7) 0.091(4) Uani 1 1 d . . .
C85 C 0.7996(9) 0.3999(11) 1.1145(5) 0.091(5) Uani 1 1 d . . .
H85A H 0.8447 0.4278 1.1240 0.110 Uiso 1 1 calc R . .
C251 C 0.6473(12) 0.5490(9) 0.5513(5) 0.102(5) Uani 1 1 d . . .
H25A H 0.5692 0.5680 0.5529 0.153 Uiso 1 1 calc R F .
H25B H 0.6695 0.4900 0.5769 0.153 Uiso 1 1 calc R . .
H25C H 0.6815 0.5443 0.5118 0.153 Uiso 1 1 calc R . .
C151 C 0.6689(11) 1.0448(10) 0.2470(6) 0.106(5) Uani 1 1 d . . .
H15A H 0.6077 1.0223 0.2491 0.160 Uiso 1 1 calc R . .
H15B H 0.7086 1.0488 0.2079 0.160 Uiso 1 1 calc R . .
H15C H 0.6429 1.1048 0.2567 0.160 Uiso 1 1 calc R . .
C551 C 0.1379(12) 0.1337(12) 1.1378(6) 0.120(6) Uani 1 1 d . . .
H55A H 0.1582 0.0828 1.1697 0.180 Uiso 1 1 calc R . .
H55B H 0.1021 0.1167 1.1130 0.180 Uiso 1 1 calc R . .
H55C H 0.0889 0.1860 1.1530 0.180 Uiso 1 1 calc R . .
C351 C 1.3720(14) 0.3581(8) 0.6309(6) 0.123(6) Uani 1 1 d . . .
H35A H 1.3592 0.3370 0.5994 0.184 Uiso 1 1 calc R . .
H35B H 1.3405 0.3276 0.6676 0.184 Uiso 1 1 calc R . .
H35C H 1.4494 0.3444 0.6303 0.184 Uiso 1 1 calc R . .
C651 C 1.2155(12) 0.1439(9) 0.8439(8) 0.137(7) Uani 1 1 d . . .
H65A H 1.2057 0.0858 0.8661 0.205 Uiso 1 1 calc R . .
H65B H 1.2787 0.1527 0.8533 0.205 Uiso 1 1 calc R . .
H65C H 1.2256 0.1443 0.8028 0.205 Uiso 1 1 calc R . .
C75 C 0.6688(9) 1.1648(7) 0.6100(4) 0.066(3) Uani 1 1 d . . .
H75A H 0.6534 1.2015 0.6376 0.079 Uiso 1 1 calc R . .
C74 C 0.5846(9) 1.1497(7) 0.5921(5) 0.074(4) Uani 1 1 d . . .
H74A H 0.5123 1.1750 0.6078 0.089 Uiso 1 1 calc R . .
C73 C 0.6078(8) 1.0979(7) 0.5517(5) 0.066(3) Uani 1 1 d . . .
H73A H 0.5507 1.0890 0.5385 0.079 Uiso 1 1 calc R . .
C59A C 0.726(6) 0.143(5) 0.994(5) 0.131(11) Uani 0.22(3) 1 d P A 1
H59A H 0.7754 0.0814 1.0016 0.197 Uiso 0.22(3) 1 calc PR A 1
H59B H 0.7093 0.1691 1.0280 0.197 Uiso 0.22(3) 1 calc PR A 1
H59C H 0.7609 0.1800 0.9616 0.197 Uiso 0.22(3) 1 calc PR A 1
C59B C 0.7064(16) 0.1703(13) 0.9407(14) 0.131(11) Uani 0.78(3) 1 d P A 2
H59D H 0.7508 0.1740 0.9667 0.197 Uiso 0.78(3) 1 calc PR A 2
H59E H 0.6802 0.2301 0.9167 0.197 Uiso 0.78(3) 1 calc PR A 2
H59F H 0.7492 0.1274 0.9162 0.197 Uiso 0.78(3) 1 calc PR A 2
C41A C 0.5051(16) 0.5165(12) 0.7096(6) 0.079(2) Uani 0.682(9) 1 d P B 3
H41A H 0.5611 0.4697 0.6921 0.118 Uiso 0.682(9) 1 calc PR B 3
H41B H 0.4968 0.5749 0.6828 0.118 Uiso 0.682(9) 1 calc PR B 3
H41C H 0.4371 0.5012 0.7185 0.118 Uiso 0.682(9) 1 calc PR B 3
C41C C 0.6550(15) 0.5320(12) 0.7491(7) 0.079(2) Uani 0.682(9) 1 d P B 3
H41D H 0.7017 0.4836 0.7294 0.118 Uiso 0.682(9) 1 calc PR B 3
H41E H 0.6822 0.5276 0.7843 0.118 Uiso 0.682(9) 1 calc PR B 3
H41F H 0.6541 0.5908 0.7238 0.118 Uiso 0.682(9) 1 calc PR B 3
C49B C 0.4567(16) 0.6096(11) 0.7830(7) 0.079(2) Uani 0.682(9) 1 d P B 3
H49A H 0.4785 0.6206 0.8157 0.118 Uiso 0.682(9) 1 calc PR B 3
H49B H 0.3843 0.6023 0.7938 0.118 Uiso 0.682(9) 1 calc PR B 3
H49C H 0.4569 0.6610 0.7507 0.118 Uiso 0.682(9) 1 calc PR B 3
C41B C 0.427(3) 0.557(3) 0.7424(14) 0.079(2) Uani 0.318(9) 1 d P B 4
H41G H 0.3999 0.5060 0.7450 0.118 Uiso 0.318(9) 1 calc PR B 4
H41K H 0.4360 0.5890 0.7023 0.118 Uiso 0.318(9) 1 calc PR B 4
H41I H 0.3756 0.5988 0.7658 0.118 Uiso 0.318(9) 1 calc PR B 4
C41D C 0.627(3) 0.495(3) 0.7206(14) 0.079(2) Uani 0.318(9) 1 d P B 4
H41J H 0.6938 0.4732 0.7371 0.118 Uiso 0.318(9) 1 calc PR B 4
H41H H 0.6297 0.5476 0.6893 0.118 Uiso 0.318(9) 1 calc PR B 4
H41L H 0.6178 0.4473 0.7056 0.118 Uiso 0.318(9) 1 calc PR B 4
C49A C 0.545(4) 0.598(3) 0.7953(14) 0.079(2) Uani 0.318(9) 1 d P B 4
H49G H 0.6183 0.5835 0.8027 0.118 Uiso 0.318(9) 1 calc PR B 4
H49H H 0.4955 0.5979 0.8316 0.118 Uiso 0.318(9) 1 calc PR B 4
H49I H 0.5251 0.6571 0.7699 0.118 Uiso 0.318(9) 1 calc PR B 4
C61A C 0.7354(14) 0.5918(12) 0.9127(8) 0.091(3) Uani 0.741(19) 1 d P C 5
H61G H 0.7079 0.5773 0.9537 0.136 Uiso 0.741(19) 1 calc PR C 5
H61H H 0.6883 0.5836 0.8901 0.136 Uiso 0.741(19) 1 calc PR C 5
H61I H 0.7376 0.6548 0.9022 0.136 Uiso 0.741(19) 1 calc PR C 5
C61B C 0.775(4) 0.602(3) 0.870(2) 0.091(3) Uani 0.259(19) 1 d P C 6
H61D H 0.8067 0.6142 0.8297 0.136 Uiso 0.259(19) 1 calc PR C 6
H61E H 0.7601 0.6563 0.8861 0.136 Uiso 0.259(19) 1 calc PR C 6
H61F H 0.7083 0.5873 0.8733 0.136 Uiso 0.259(19) 1 calc PR C 6
C11A C 0.9919(17) 0.6515(11) 0.4658(7) 0.091(3) Uani 0.689(10) 1 d P D 7
H11K H 1.0152 0.5879 0.4624 0.136 Uiso 0.689(10) 1 calc PR D 7
H11L H 0.9169 0.6673 0.4841 0.136 Uiso 0.689(10) 1 calc PR D 7
H11M H 1.0369 0.6606 0.4894 0.136 Uiso 0.689(10) 1 calc PR D 7
C19B C 1.1346(17) 0.6912(11) 0.3948(8) 0.091(3) Uani 0.689(10) 1 d P D 7
H19A H 1.1605 0.6997 0.4271 0.136 Uiso 0.689(10) 1 calc PR D 7
H19B H 1.1513 0.7345 0.3601 0.136 Uiso 0.689(10) 1 calc PR D 7
H19C H 1.1697 0.6295 0.3885 0.136 Uiso 0.689(10) 1 calc PR D 7
C11D C 0.9782(18) 0.6831(11) 0.3601(7) 0.091(3) Uani 0.689(10) 1 d P D 7
H11G H 0.9797 0.7321 0.3263 0.136 Uiso 0.689(10) 1 calc PR D 7
H11H H 0.9069 0.6735 0.3694 0.136 Uiso 0.689(10) 1 calc PR D 7
H11I H 1.0322 0.6274 0.3519 0.136 Uiso 0.689(10) 1 calc PR D 7
C11B C 0.878(4) 0.665(2) 0.4497(16) 0.091(3) Uani 0.311(10) 1 d P D 8
H11D H 0.8980 0.5992 0.4561 0.136 Uiso 0.311(10) 1 calc PR D 8
H11E H 0.8195 0.6911 0.4262 0.136 Uiso 0.311(10) 1 calc PR D 8
H11F H 0.8530 0.6843 0.4867 0.136 Uiso 0.311(10) 1 calc PR D 8
C19A C 1.116(4) 0.675(3) 0.4350(18) 0.091(3) Uani 0.311(10) 1 d P D 8
H19D H 1.1064 0.6411 0.4747 0.136 Uiso 0.311(10) 1 calc PR D 8
H19E H 1.1386 0.7274 0.4341 0.136 Uiso 0.311(10) 1 calc PR D 8
H19F H 1.1703 0.6352 0.4114 0.136 Uiso 0.311(10) 1 calc PR D 8
C11C C 1.093(4) 0.689(2) 0.3524(16) 0.091(3) Uani 0.311(10) 1 d P D 8
H11A H 1.0568 0.7039 0.3187 0.136 Uiso 0.311(10) 1 calc PR D 8
H11B H 1.1347 0.6251 0.3585 0.136 Uiso 0.311(10) 1 calc PR D 8
H11C H 1.1410 0.7268 0.3461 0.136 Uiso 0.311(10) 1 calc PR D 8
C31A C 1.1983(13) 0.7657(11) 0.7043(6) 0.0737(18) Uani 0.764(11) 1 d P E 9
H31K H 1.2424 0.7026 0.7122 0.111 Uiso 0.764(11) 1 calc PR E 9
H31L H 1.1233 0.7692 0.7204 0.111 Uiso 0.764(11) 1 calc PR E 9
H31M H 1.2235 0.8022 0.7220 0.111 Uiso 0.764(11) 1 calc PR E 9
C31D C 1.1493(13) 0.8976(10) 0.6241(6) 0.0737(18) Uani 0.764(11) 1 d P E 9
H31G H 1.1590 0.9126 0.5821 0.111 Uiso 0.764(11) 1 calc PR E 9
H31H H 1.1791 0.9351 0.6383 0.111 Uiso 0.764(11) 1 calc PR E 9
H31I H 1.0726 0.9092 0.6391 0.111 Uiso 0.764(11) 1 calc PR E 9
C31B C 1.114(4) 0.827(4) 0.7033(19) 0.0737(18) Uani 0.236(11) 1 d P E 10
H31D H 1.1173 0.7730 0.7337 0.111 Uiso 0.236(11) 1 calc PR E 10
H31E H 1.0422 0.8518 0.6925 0.111 Uiso 0.236(11) 1 calc PR E 10
H31F H 1.1316 0.8725 0.7171 0.111 Uiso 0.236(11) 1 calc PR E 10
C31C C 1.241(4) 0.878(3) 0.609(2) 0.0737(18) Uani 0.236(11) 1 d P E 10
H31A H 1.2121 0.8971 0.5727 0.111 Uiso 0.236(11) 1 calc PR E 10
H31B H 1.3199 0.8606 0.6010 0.111 Uiso 0.236(11) 1 calc PR E 10
H31C H 1.2152 0.9272 0.6299 0.111 Uiso 0.236(11) 1 calc PR E 10
C21A C 0.8418(16) 0.8810(14) 0.6853(7) 0.071(2) Uani 0.569(9) 1 d P F 11
H21G H 0.8056 0.9236 0.7110 0.106 Uiso 0.569(9) 1 calc PR F 11
H21H H 0.8643 0.9142 0.6472 0.106 Uiso 0.569(9) 1 calc PR F 11
H21I H 0.9049 0.8371 0.7008 0.106 Uiso 0.569(9) 1 calc PR F 11
C29A C 0.7842(18) 0.7425(14) 0.7218(7) 0.071(2) Uani 0.569(9) 1 d P F 11
H29A H 0.8601 0.7090 0.7141 0.106 Uiso 0.569(9) 1 calc PR F 11
H29B H 0.7396 0.7069 0.7178 0.106 Uiso 0.569(9) 1 calc PR F 11
H29C H 0.7676 0.7539 0.7609 0.106 Uiso 0.569(9) 1 calc PR F 11
C21C C 0.6533(16) 0.8877(14) 0.6885(7) 0.071(2) Uani 0.569(9) 1 d P F 11
H21J H 0.6029 0.8536 0.6906 0.106 Uiso 0.569(9) 1 calc PR F 11
H21K H 0.6428 0.9396 0.6563 0.106 Uiso 0.569(9) 1 calc PR F 11
H21L H 0.6405 0.9092 0.7244 0.106 Uiso 0.569(9) 1 calc PR F 11
C21B C 0.854(2) 0.7957(19) 0.7119(10) 0.071(2) Uani 0.431(9) 1 d P F 12
H21D H 0.8650 0.7312 0.7287 0.106 Uiso 0.431(9) 1 calc PR F 12
H21E H 0.8407 0.8291 0.7426 0.106 Uiso 0.431(9) 1 calc PR F 12
H21F H 0.9191 0.8040 0.6856 0.106 Uiso 0.431(9) 1 calc PR F 12
C29B C 0.691(2) 0.7709(19) 0.7208(9) 0.071(2) Uani 0.431(9) 1 d P F 12
H29D H 0.7238 0.7076 0.7172 0.106 Uiso 0.431(9) 1 calc PR F 12
H29E H 0.6192 0.7925 0.7101 0.106 Uiso 0.431(9) 1 calc PR F 12
H29F H 0.6869 0.7758 0.7606 0.106 Uiso 0.431(9) 1 calc PR F 12
C21D C 0.729(2) 0.9254(18) 0.6794(10) 0.071(2) Uani 0.431(9) 1 d P F 12
H21A H 0.6536 0.9510 0.6746 0.106 Uiso 0.431(9) 1 calc PR F 12
H21B H 0.7730 0.9551 0.6475 0.106 Uiso 0.431(9) 1 calc PR F 12
H21C H 0.7395 0.9351 0.7157 0.106 Uiso 0.431(9) 1 calc PR F 12

loop_
_atom_site_aniso_label
_atom_site_aniso_U_11
_atom_site_aniso_U_22
_atom_site_aniso_U_33
_atom_site_aniso_U_23
_atom_site_aniso_U_13
_atom_site_aniso_U_12
U1 0.02992(19) 0.02870(19) 0.03378(18) -0.00640(13) -0.00660(13) -0.00536(14)
U2 0.0375(2) 0.0390(2) 0.03635(19) -0.01263(15) -0.00386(15) -0.01180(16)
N1 0.045(4) 0.037(4) 0.040(4) -0.008(3) -0.009(3) -0.004(4)
N8 0.037(4) 0.044(4) 0.039(4) -0.013(3) -0.008(3) -0.008(4)
N7 0.028(4) 0.047(4) 0.036(4) -0.014(3) -0.004(3) -0.008(3)
N3 0.033(4) 0.045(4) 0.044(4) 0.007(3) -0.015(3) -0.006(4)
N2 0.042(4) 0.035(4) 0.050(4) -0.011(3) -0.003(4) -0.013(4)
N5 0.054(5) 0.046(5) 0.054(4) -0.021(4) -0.009(4) -0.006(4)
N4 0.056(5) 0.062(5) 0.041(4) -0.023(4) -0.009(4) -0.014(4)
N6 0.041(5) 0.069(6) 0.049(4) -0.017(4) 0.005(4) -0.019(4)
C21 0.027(5) 0.029(5) 0.056(5) -0.005(4) -0.003(4) -0.001(4)
C28 0.083(5) 0.081(5) 0.048(4) -0.024(3) -0.001(4) -0.020(4)
C32 0.040(5) 0.046(6) 0.044(5) -0.002(4) -0.024(4) -0.006(4)
C12 0.055(6) 0.046(6) 0.044(5) -0.017(4) -0.011(4) -0.012(5)
C22 0.045(6) 0.044(6) 0.040(5) -0.007(4) 0.002(4) -0.017(5)
C171 0.057(7) 0.089(9) 0.063(7) -0.002(6) -0.006(5) -0.011(6)
C31 0.036(5) 0.047(6) 0.038(5) 0.001(4) -0.001(4) -0.006(4)
C37 0.056(6) 0.041(6) 0.045(5) -0.006(4) -0.022(5) -0.007(5)
C41 0.056(6) 0.058(7) 0.050(6) -0.019(5) 0.003(5) -0.019(5)
C52 0.065(7) 0.035(5) 0.052(5) -0.002(4) -0.017(5) -0.016(5)
C13 0.053(6) 0.070(7) 0.057(6) -0.019(5) -0.007(5) -0.023(6)
C81 0.041(5) 0.058(6) 0.030(4) -0.011(4) -0.006(4) -0.009(5)
C27 0.050(6) 0.055(6) 0.057(6) -0.012(5) 0.003(5) -0.024(5)
C33 0.063(7) 0.055(6) 0.038(5) 0.002(5) -0.019(5) -0.019(5)
C11 0.054(6) 0.049(6) 0.037(5) -0.011(4) -0.006(4) -0.016(5)
C23 0.057(6) 0.043(6) 0.050(5) -0.009(4) -0.007(5) -0.021(5)
C38 0.077(4) 0.078(4) 0.078(4) -0.027(4) -0.019(4) -0.025(4)
C34 0.104(10) 0.045(7) 0.073(7) 0.015(6) -0.057(7) -0.030(7)
C39 0.077(4) 0.078(4) 0.078(4) -0.027(4) -0.019(4) -0.025(4)
C17 0.057(7) 0.069(7) 0.044(5) -0.010(5) -0.005(5) -0.015(6)
C48 0.109(6) 0.076(5) 0.057(4) -0.003(4) -0.010(4) -0.042(5)
C271 0.043(6) 0.069(7) 0.089(8) -0.017(6) -0.023(6) -0.005(5)
C67 0.047(6) 0.070(8) 0.073(7) -0.030(6) -0.005(5) -0.005(6)
C62 0.044(6) 0.070(7) 0.061(6) -0.028(5) 0.002(5) -0.025(5)
C24 0.082(8) 0.040(6) 0.046(5) -0.013(4) -0.007(5) -0.012(6)
C26 0.064(7) 0.098(10) 0.064(7) -0.021(6) -0.012(6) -0.039(7)
C25 0.081(8) 0.063(7) 0.061(6) -0.023(6) -0.009(6) -0.033(7)
C63 0.059(7) 0.102(10) 0.069(7) -0.038(7) 0.012(6) -0.038(7)
C231 0.066(7) 0.049(6) 0.080(7) -0.017(6) -0.013(6) -0.004(6)
C61 0.047(6) 0.072(7) 0.034(5) -0.013(5) -0.008(4) -0.019(5)
C51 0.066(7) 0.043(6) 0.057(6) 0.001(5) -0.009(5) -0.024(5)
C16 0.082(8) 0.054(7) 0.046(5) -0.011(5) -0.022(6) -0.005(6)
C36 0.087(8) 0.048(7) 0.058(6) -0.022(5) -0.029(6) 0.009(6)
C471 0.085(9) 0.107(10) 0.071(7) -0.015(7) -0.028(7) -0.043(8)
C14 0.060(7) 0.097(10) 0.080(8) -0.015(7) -0.038(6) -0.016(7)
C371 0.066(7) 0.082(8) 0.054(6) -0.020(6) -0.006(5) 0.002(6)
C68 0.090(6) 0.077(6) 0.100(6) -0.024(5) 0.015(5) -0.032(5)
C44 0.180(17) 0.085(10) 0.078(9) -0.050(8) 0.049(10) -0.045(11)
C35 0.108(10) 0.050(7) 0.063(7) -0.020(6) -0.034(7) 0.006(7)
C331 0.071(8) 0.078(8) 0.066(7) 0.007(6) -0.019(6) -0.029(7)
C47 0.108(11) 0.090(9) 0.038(5) -0.010(6) -0.006(6) -0.052(9)
C42 0.082(8) 0.086(9) 0.033(5) -0.015(5) 0.005(5) -0.036(7)
C66 0.071(8) 0.092(10) 0.096(9) -0.036(8) -0.010(7) -0.015(8)
C53 0.097(9) 0.060(7) 0.050(6) -0.013(5) -0.014(6) -0.030(7)
C82 0.062(7) 0.080(8) 0.053(6) 0.005(6) -0.019(5) -0.006(6)
C15 0.073(8) 0.061(7) 0.070(7) -0.019(6) -0.032(6) -0.012(6)
C671 0.075(8) 0.085(9) 0.063(7) -0.011(6) -0.010(6) -0.003(7)
C45 0.21(2) 0.113(13) 0.058(8) -0.031(8) 0.021(10) -0.112(15)
C18 0.149(8) 0.047(4) 0.083(5) -0.024(4) -0.030(6) -0.020(5)
C57 0.090(9) 0.063(7) 0.066(7) 0.001(6) -0.035(6) -0.037(7)
C43 0.135(13) 0.082(9) 0.058(7) -0.033(6) 0.024(7) -0.048(9)
C631 0.117(11) 0.129(12) 0.049(6) -0.018(7) -0.006(7) -0.061(10)
C46 0.174(16) 0.102(11) 0.051(7) -0.043(7) 0.015(8) -0.077(12)
C55 0.074(8) 0.092(9) 0.059(7) -0.017(6) 0.001(6) -0.040(7)
C54 0.074(8) 0.092(9) 0.084(8) -0.023(7) -0.030(7) -0.036(7)
C64 0.094(11) 0.138(14) 0.081(9) -0.072(9) 0.039(8) -0.069(11)
C571 0.117(11) 0.156(14) 0.055(7) 0.026(8) -0.029(7) -0.078(11)
C431 0.075(9) 0.103(11) 0.129(12) -0.056(9) 0.024(8) -0.010(8)
C83 0.105(10) 0.132(11) 0.062(6) -0.005(6) -0.033(6) 0.030(8)
C56 0.108(10) 0.084(9) 0.045(6) 0.006(6) -0.018(6) -0.058(8)
C84 0.105(10) 0.132(11) 0.062(6) -0.005(6) -0.033(6) 0.030(8)
C131 0.063(8) 0.159(15) 0.082(8) -0.015(9) 0.001(7) -0.047(9)
C58 0.092(10) 0.042(7) 0.112(10) -0.029(7) 0.021(8) -0.010(7)
C531 0.120(12) 0.137(13) 0.084(9) 0.016(9) -0.053(8) -0.068(11)
C611 0.090(6) 0.077(6) 0.100(6) -0.024(5) 0.015(5) -0.032(5)
C511 0.24(3) 0.120(16) 0.155(17) -0.079(14) -0.009(16) -0.023(16)
C69 0.24(2) 0.117(13) 0.109(11) -0.013(10) -0.066(13) -0.098(14)
C510 0.166(17) 0.059(10) 0.187(17) -0.028(11) 0.028(14) -0.016(10)
C451 0.32(3) 0.115(14) 0.124(13) -0.056(11) 0.051(15) -0.142(18)
C71 0.029(5) 0.024(4) 0.038(4) 0.000(4) 0.001(4) 0.002(4)
C72 0.029(5) 0.041(5) 0.057(5) -0.010(4) -0.006(4) -0.004(4)
C76 0.051(6) 0.038(5) 0.054(5) -0.018(4) 0.011(5) -0.008(5)
C86 0.046(6) 0.095(9) 0.047(5) -0.028(5) -0.016(5) -0.016(6)
C65 0.055(8) 0.100(11) 0.129(12) -0.061(10) 0.017(8) -0.026(8)
C85 0.058(8) 0.173(15) 0.059(7) -0.037(8) -0.021(6) -0.036(9)
C251 0.139(13) 0.106(11) 0.099(9) -0.047(8) -0.019(9) -0.065(10)
C151 0.097(10) 0.112(12) 0.116(11) -0.020(9) -0.069(9) -0.006(9)
C551 0.111(12) 0.182(17) 0.095(10) -0.029(10) 0.008(9) -0.095(12)
C351 0.195(17) 0.051(8) 0.107(11) -0.017(8) -0.044(11) -0.001(9)
C651 0.106(12) 0.075(10) 0.214(18) -0.076(11) 0.036(12) -0.007(9)
C75 0.065(8) 0.055(7) 0.061(6) -0.021(5) 0.014(6) -0.003(6)
C74 0.039(6) 0.052(7) 0.095(9) -0.006(6) 0.013(6) 0.011(5)
C73 0.037(6) 0.056(7) 0.086(8) 0.000(6) -0.006(5) -0.002(5)
C59A 0.088(13) 0.066(12) 0.21(3) -0.031(16) 0.026(17) -0.009(11)
C59B 0.088(13) 0.066(12) 0.21(3) -0.031(16) 0.026(17) -0.009(11)
C41A 0.109(6) 0.076(5) 0.057(4) -0.003(4) -0.010(4) -0.042(5)
C41C 0.109(6) 0.076(5) 0.057(4) -0.003(4) -0.010(4) -0.042(5)
C49B 0.109(6) 0.076(5) 0.057(4) -0.003(4) -0.010(4) -0.042(5)
C41B 0.109(6) 0.076(5) 0.057(4) -0.003(4) -0.010(4) -0.042(5)
C41D 0.109(6) 0.076(5) 0.057(4) -0.003(4) -0.010(4) -0.042(5)
C49A 0.109(6) 0.076(5) 0.057(4) -0.003(4) -0.010(4) -0.042(5)
C61A 0.090(6) 0.077(6) 0.100(6) -0.024(5) 0.015(5) -0.032(5)
C61B 0.090(6) 0.077(6) 0.100(6) -0.024(5) 0.015(5) -0.032(5)
C11A 0.149(8) 0.047(4) 0.083(5) -0.024(4) -0.030(6) -0.020(5)
C19B 0.149(8) 0.047(4) 0.083(5) -0.024(4) -0.030(6) -0.020(5)
C11D 0.149(8) 0.047(4) 0.083(5) -0.024(4) -0.030(6) -0.020(5)
C11B 0.149(8) 0.047(4) 0.083(5) -0.024(4) -0.030(6) -0.020(5)
C19A 0.149(8) 0.047(4) 0.083(5) -0.024(4) -0.030(6) -0.020(5)
C11C 0.149(8) 0.047(4) 0.083(5) -0.024(4) -0.030(6) -0.020(5)
C31A 0.077(4) 0.078(4) 0.078(4) -0.027(4) -0.019(4) -0.025(4)
C31D 0.077(4) 0.078(4) 0.078(4) -0.027(4) -0.019(4) -0.025(4)
C31B 0.077(4) 0.078(4) 0.078(4) -0.027(4) -0.019(4) -0.025(4)
C31C 0.077(4) 0.078(4) 0.078(4) -0.027(4) -0.019(4) -0.025(4)
C21A 0.083(5) 0.081(5) 0.048(4) -0.024(3) -0.001(4) -0.020(4)
C29A 0.083(5) 0.081(5) 0.048(4) -0.024(3) -0.001(4) -0.020(4)
C21C 0.083(5) 0.081(5) 0.048(4) -0.024(3) -0.001(4) -0.020(4)
C21B 0.083(5) 0.081(5) 0.048(4) -0.024(3) -0.001(4) -0.020(4)
C29B 0.083(5) 0.081(5) 0.048(4) -0.024(3) -0.001(4) -0.020(4)
C21D 0.083(5) 0.081(5) 0.048(4) -0.024(3) -0.001(4) -0.020(4)

loop_
_atom_type_symbol
_atom_type_description
_atom_type_scat_dispersion_real
_atom_type_scat_dispersion_imag
_atom_type_scat_source
C C 0.0033 0.0016 'International Tables Vol C Tables 4.2.6.8 and 6.1.1.4'
H H 0.0000 0.0000 'International Tables Vol C Tables 4.2.6.8 and 6.1.1.4'
N N 0.0061 0.0033 'International Tables Vol C Tables 4.2.6.8 and 6.1.1.4'
U U -9.6767 9.6646 'International Tables Vol C Tables 4.2.6.8 and 6.1.1.4'

loop_
_geom_angle_atom_site_label_1
_geom_angle_atom_site_label_2
_geom_angle_atom_site_label_3
_geom_angle
_geom_angle_site_symmetry_1
_geom_angle_site_symmetry_3
N1 U1 N2 96.4(3) . .
N1 U1 N7 94.4(3) . 2_776
N2 U1 N7 162.2(3) . 2_776
N1 U1 N3 115.2(3) . .
N2 U1 N3 89.5(3) . .
N7 U1 N3 98.6(2) 2_776 .
N1 U1 N7 112.7(2) . .
N2 U1 N7 90.3(2) . .
N7 U1 N7 72.4(3) 2_776 .
N3 U1 N7 131.8(3) . .
N1 U1 U1 106.98(18) . 2_776
N2 U1 U1 125.37(19) . 2_776
N7 U1 U1 37.25(18) 2_776 2_776
N3 U1 U1 120.87(19) . 2_776
N7 U1 U1 35.19(16) . 2_776
N4 U2 N8 162.9(3) . .
N4 U2 N5 94.9(3) . .
N8 U2 N5 95.8(3) . .
N4 U2 N6 90.4(3) . .
N8 U2 N6 96.5(3) . .
N5 U2 N6 117.5(3) . .
N4 U2 N8 92.1(3) . 2_667
N8 U2 N8 71.5(3) . 2_667
N5 U2 N8 110.8(3) . 2_667
N6 U2 N8 131.2(3) . 2_667
N4 U2 U2 127.3(2) . 2_667
N8 U2 U2 36.21(18) . 2_667
N5 U2 U2 106.4(2) . 2_667
N6 U2 U2 118.6(2) . 2_667
N8 U2 U2 35.32(16) 2_667 2_667
C11 N1 U1 172.0(6) . .
C81 N8 U2 120.0(5) . .
C81 N8 U2 131.5(5) . 2_667
U2 N8 U2 108.5(3) . 2_667
C71 N7 U1 124.1(5) . 2_776
C71 N7 U1 128.1(5) . .
U1 N7 U1 107.6(3) 2_776 .
C31 N3 U1 163.8(7) . .
C21 N2 U1 167.2(6) . .
C51 N5 U2 170.2(7) . .
C41 N4 U2 173.9(7) . .
C61 N6 U2 167.5(8) . .
N2 C21 C22 120.6(8) . .
N2 C21 C28 120.6(9) . .
C22 C21 C28 118.8(8) . .
C21D C28 C21C 53.2(13) . .
C21D C28 C21B 102.5(17) . .
C21C C28 C21B 136.0(14) . .
C21D C28 C29A 139.4(14) . .
C21C C28 C29A 114.9(14) . .
C21B C28 C29A 56.7(13) . .
C21D C28 C21 112.1(12) . .
C21C C28 C21 111.5(11) . .
C21B C28 C21 111.8(13) . .
C29A C28 C21 108.2(11) . .
C21D C28 C29B 118.5(17) . .
C21C C28 C29B 72.2(14) . .
C21B C28 C29B 97.7(15) . .
C29A C28 C29B 45.3(12) . .
C21 C28 C29B 112.6(12) . .
C21D C28 C21A 57.3(13) . .
C21C C28 C21A 109.0(14) . .
C21B C28 C21A 51.2(12) . .
C29A C28 C21A 107.2(13) . .
C21 C28 C21A 105.6(9) . .
C29B C28 C21A 138.3(13) . .
C37 C32 C33 119.3(9) . .
C37 C32 C31 118.3(7) . .
C33 C32 C31 122.2(8) . .
C17 C12 C13 118.5(9) . .
C17 C12 C11 121.6(9) . .
C13 C12 C11 119.9(8) . .
C23 C22 C27 117.9(9) . .
C23 C22 C21 119.3(8) . .
C27 C22 C21 122.4(8) . .
C17 C171 H17A 109.5 . .
C17 C171 H17B 109.5 . .
H17A C171 H17B 109.5 . .
C17 C171 H17C 109.5 . .
H17A C171 H17C 109.5 . .
H17B C171 H17C 109.5 . .
N3 C31 C32 120.3(8) . .
N3 C31 C38 120.4(9) . .
C32 C31 C38 119.0(8) . .
C36 C37 C32 117.5(9) . .
C36 C37 C371 119.9(9) . .
C32 C37 C371 122.5(8) . .
N4 C41 C42 119.1(9) . .
N4 C41 C48 124.7(10) . .
C42 C41 C48 116.1(8) . .
C53 C52 C57 117.4(10) . .
C53 C52 C51 120.3(9) . .
C57 C52 C51 122.3(9) . .
C14 C13 C12 119.7(9) . .
C14 C13 C131 119.2(10) . .
C12 C13 C131 121.1(9) . .
C82 C81 C86 118.0(9) . .
C82 C81 N8 120.7(9) . .
C86 C81 N8 121.3(9) . .
C26 C27 C22 120.7(10) . .
C26 C27 C271 117.3(10) . .
C22 C27 C271 122.0(9) . .
C32 C33 C34 118.3(10) . .
C32 C33 C331 123.4(9) . .
C34 C33 C331 118.3(9) . .
N1 C11 C12 119.0(8) . .
N1 C11 C18 122.2(8) . .
C12 C11 C18 118.7(8) . .
C24 C23 C22 120.6(9) . .
C24 C23 C231 117.9(9) . .
C22 C23 C231 121.5(9) . .
C31A C38 C31C 130(2) . .
C31A C38 C39 105.1(11) . .
C31C C38 C39 61(2) . .
C31A C38 C31D 116.7(12) . .
C31C C38 C31D 46(2) . .
C39 C38 C31D 106.8(11) . .
C31A C38 C31 112.6(10) . .
C31C C38 C31 118(2) . .
C39 C38 C31 108.1(9) . .
C31D C38 C31 107.1(10) . .
C31A C38 C31B 44.4(17) . .
C31C C38 C31B 111(3) . .
C39 C38 C31B 137.7(18) . .
C31D C38 C31B 76.3(19) . .
C31 C38 C31B 111.1(18) . .
C35 C34 C33 123.3(10) . .
C35 C34 H34A 118.4 . .
C33 C34 H34A 118.4 . .
C38 C39 H39A 109.5 . .
C38 C39 H39B 109.5 . .
H39A C39 H39B 109.5 . .
C38 C39 H39C 109.5 . .
H39A C39 H39C 109.5 . .
H39B C39 H39C 109.5 . .
C16 C17 C12 117.4(9) . .
C16 C17 C171 120.8(9) . .
C12 C17 C171 121.4(9) . .
C41D C48 C41A 65.4(17) . .
C41D C48 C41B 113(2) . .
C41A C48 C41B 48.6(15) . .
C41D C48 C49B 139.5(17) . .
C41A C48 C49B 106.0(12) . .
C41B C48 C49B 63.2(17) . .
C41D C48 C41 107.6(17) . .
C41A C48 C41 115.1(11) . .
C41B C48 C41 109.8(15) . .
C49B C48 C41 111.5(10) . .
C41D C48 C41C 45.9(16) . .
C41A C48 C41C 106.7(11) . .
C41B C48 C41C 141.7(15) . .
C49B C48 C41C 110.0(12) . .
C41 C48 C41C 107.5(10) . .
C41D C48 C49A 114(2) . .
C41A C48 C49A 139.0(16) . .
C41B C48 C49A 108(2) . .
C49B C48 C49A 45.2(15) . .
C41 C48 C49A 104.2(14) . .
C41C C48 C49A 70.4(17) . .
C27 C271 H27A 109.5 . .
C27 C271 H27B 109.5 . .
H27A C271 H27B 109.5 . .
C27 C271 H27C 109.5 . .
H27A C271 H27C 109.5 . .
H27B C271 H27C 109.5 . .
C66 C67 C62 120.3(11) . .
C66 C67 C671 116.8(11) . .
C62 C67 C671 122.9(10) . .
C67 C62 C63 120.2(11) . .
C67 C62 C61 119.6(9) . .
C63 C62 C61 120.1(10) . .
C25 C24 C23 121.0(10) . .
C25 C24 H24A 119.5 . .
C23 C24 H24A 119.5 . .
C27 C26 C25 120.3(10) . .
C27 C26 H26A 119.9 . .
C25 C26 H26A 119.9 . .
C24 C25 C26 119.6(10) . .
C24 C25 C251 118.7(11) . .
C26 C25 C251 121.7(11) . .
C64 C63 C62 117.7(12) . .
C64 C63 C631 118.4(11) . .
C62 C63 C631 123.9(11) . .
C23 C231 H23A 109.5 . .
C23 C231 H23B 109.5 . .
H23A C231 H23B 109.5 . .
C23 C231 H23C 109.5 . .
H23A C231 H23C 109.5 . .
H23B C231 H23C 109.5 . .
N6 C61 C62 121.7(9) . .
N6 C61 C68 119.6(10) . .
C62 C61 C68 118.5(9) . .
N5 C51 C52 122.2(10) . .
N5 C51 C58 121.0(9) . .
C52 C51 C58 116.6(9) . .
C15 C16 C17 124.8(10) . .
C15 C16 H16A 117.6 . .
C17 C16 H16A 117.6 . .
C35 C36 C37 126.1(11) . .
C35 C36 H36A 116.9 . .
C37 C36 H36A 116.9 . .
C47 C471 H47A 109.5 . .
C47 C471 H47B 109.5 . .
H47A C471 H47B 109.5 . .
C47 C471 H47C 109.5 . .
H47A C471 H47C 109.5 . .
H47B C471 H47C 109.5 . .
C15 C14 C13 123.2(11) . .
C15 C14 H14A 118.4 . .
C13 C14 H14A 118.4 . .
C37 C371 H37A 109.5 . .
C37 C371 H37B 109.5 . .
H37A C371 H37B 109.5 . .
C37 C371 H37C 109.5 . .
H37A C371 H37C 109.5 . .
H37B C371 H37C 109.5 . .
C61B C68 C61A 42(2) . .
C61B C68 C611 73(2) . .
C61A C68 C611 113.5(13) . .
C61B C68 C69 136(3) . .
C61A C68 C69 110.3(14) . .
C611 C68 C69 105.4(12) . .
C61B C68 C61 113(2) . .
C61A C68 C61 106.9(11) . .
C611 C68 C61 113.2(11) . .
C69 C68 C61 107.4(11) . .
C43 C44 C45 122.3(15) . .
C43 C44 H44A 118.8 . .
C45 C44 H44A 118.8 . .
C36 C35 C34 115.5(10) . .
C36 C35 C351 126.8(12) . .
C34 C35 C351 117.7(12) . .
C33 C331 H33A 109.5 . .
C33 C331 H33B 109.5 . .
H33A C331 H33B 109.5 . .
C33 C331 H33C 109.5 . .
H33A C331 H33C 109.5 . .
H33B C331 H33C 109.5 . .
C46 C47 C42 119.2(14) . .
C46 C47 C471 117.6(13) . .
C42 C47 C471 123.2(11) . .
C47 C42 C43 122.5(12) . .
C47 C42 C41 118.9(11) . .
C43 C42 C41 118.4(11) . .
C67 C66 C65 121.6(13) . .
C67 C66 H66A 119.2 . .
C65 C66 H66A 119.2 . .
C52 C53 C54 119.1(9) . .
C52 C53 C531 121.6(10) . .
C54 C53 C531 119.2(11) . .
C83 C82 C81 123.4(13) . .
C83 C82 H82A 118.3 . .
C81 C82 H82A 118.3 . .
C14 C15 C16 116.4(10) . .
C14 C15 C151 122.4(12) . .
C16 C15 C151 121.0(11) . .
C67 C671 H67A 109.5 . .
C67 C671 H67B 109.5 . .
H67A C671 H67B 109.5 . .
C67 C671 H67C 109.5 . .
H67A C671 H67C 109.5 . .
H67B C671 H67C 109.5 . .
C46 C45 C44 119.2(14) . .
C46 C45 C451 121.8(18) . .
C44 C45 C451 118.9(19) . .
C11A C18 C11D 119.7(13) . .
C11A C18 C11 112.2(11) . .
C11D C18 C11 113.5(11) . .
C11A C18 C19A 70.1(17) . .
C11D C18 C19A 127.8(19) . .
C11 C18 C19A 106.4(16) . .
C11A C18 C11C 129.6(18) . .
C11D C18 C11C 57.9(16) . .
C11 C18 C11C 112.8(15) . .
C19A C18 C11C 77(2) . .
C11A C18 C19B 101.3(13) . .
C11D C18 C19B 102.4(13) . .
C11 C18 C19B 105.1(10) . .
C19A C18 C19B 33.2(15) . .
C11C C18 C19B 45.5(16) . .
C11A C18 C11B 53.1(14) . .
C11D C18 C11B 82.4(15) . .
C11 C18 C11B 99.5(14) . .
C19A C18 C11B 123(2) . .
C11C C18 C11B 135.8(19) . .
C19B C18 C11B 150.3(15) . .
C56 C57 C52 121.6(10) . .
C56 C57 C571 116.8(9) . .
C52 C57 C571 121.5(10) . .
C44 C43 C42 114.4(14) . .
C44 C43 C431 120.7(15) . .
C42 C43 C431 124.9(12) . .
C63 C631 H63A 109.5 . .
C63 C631 H63B 109.5 . .
H63A C631 H63B 109.5 . .
C63 C631 H63C 109.5 . .
H63A C631 H63C 109.5 . .
H63B C631 H63C 109.5 . .
C45 C46 C47 122.4(16) . .
C45 C46 H46A 118.8 . .
C47 C46 H46A 118.8 . .
C54 C55 C56 114.8(10) . .
C54 C55 C551 122.1(11) . .
C56 C55 C551 123.1(10) . .
C55 C54 C53 124.4(10) . .
C55 C54 H54A 117.8 . .
C53 C54 H54A 117.8 . .
C65 C64 C63 122.5(11) . .
C65 C64 H64A 118.7 . .
C63 C64 H64A 118.7 . .
C57 C571 H57A 109.5 . .
C57 C571 H57B 109.5 . .
H57A C571 H57B 109.5 . .
C57 C571 H57C 109.5 . .
H57A C571 H57C 109.5 . .
H57B C571 H57C 109.5 . .
C43 C431 H43A 109.5 . .
C43 C431 H43B 109.5 . .
H43A C431 H43B 109.5 . .
C43 C431 H43C 109.5 . .
H43A C431 H43C 109.5 . .
H43B C431 H43C 109.5 . .
C82 C83 C84 118.1(17) . .
C82 C83 H83A 121.0 . .
C84 C83 H83A 121.0 . .
C57 C56 C55 122.7(9) . .
C57 C56 H56A 118.7 . .
C55 C56 H56A 118.7 . .
C83 C84 C85 122.0(14) . .
C83 C84 H84A 119.0 . .
C85 C84 H84A 119.0 . .
C13 C131 H13A 109.5 . .
C13 C131 H13B 109.5 . .
H13A C131 H13B 109.5 . .
C13 C131 H13C 109.5 . .
H13A C131 H13C 109.5 . .
H13B C131 H13C 109.5 . .
C510 C58 C51 114.8(11) . .
C510 C58 C59B 117.2(15) . .
C51 C58 C59B 109.5(11) . .
C510 C58 C511 106.0(14) . .
C51 C58 C511 105.3(12) . .
C59B C58 C511 102.5(17) . .
C510 C58 C59A 82(3) . .
C51 C58 C59A 102(3) . .
C59B C58 C59A 47(3) . .
C511 C58 C59A 145(4) . .
C53 C531 H53A 109.5 . .
C53 C531 H53B 109.5 . .
H53A C531 H53B 109.5 . .
C53 C531 H53C 109.5 . .
H53A C531 H53C 109.5 . .
H53B C531 H53C 109.5 . .
C68 C611 H61A 109.5 . .
C68 C611 H61B 109.5 . .
H61A C611 H61B 109.5 . .
C68 C611 H61C 109.5 . .
H61A C611 H61C 109.5 . .
H61B C611 H61C 109.5 . .
C58 C511 H51A 109.5 . .
C58 C511 H51B 109.5 . .
H51A C511 H51B 109.5 . .
C58 C511 H51C 109.5 . .
H51A C511 H51C 109.5 . .
H51B C511 H51C 109.5 . .
C68 C69 H69A 109.5 . .
C68 C69 H69B 109.5 . .
H69A C69 H69B 109.5 . .
C68 C69 H69C 109.5 . .
H69A C69 H69C 109.5 . .
H69B C69 H69C 109.5 . .
C58 C510 H51D 109.5 . .
C58 C510 H51E 109.5 . .
H51D C510 H51E 109.5 . .
C58 C510 H51F 109.5 . .
H51D C510 H51F 109.5 . .
H51E C510 H51F 109.5 . .
C45 C451 H45A 109.5 . .
C45 C451 H45B 109.5 . .
H45A C451 H45B 109.5 . .
C45 C451 H45C 109.5 . .
H45A C451 H45C 109.5 . .
H45B C451 H45C 109.5 . .
C72 C71 N7 122.0(8) . .
C72 C71 C76 117.8(8) . .
N7 C71 C76 120.2(8) . .
C73 C72 C71 120.9(10) . .
C73 C72 H72A 119.5 . .
C71 C72 H72A 119.5 . .
C75 C76 C71 120.1(10) . .
C75 C76 H76A 119.9 . .
C71 C76 H76A 119.9 . .
C85 C86 C81 120.1(11) . .
C85 C86 H86A 119.9 . .
C81 C86 H86A 119.9 . .
C64 C65 C66 117.6(13) . .
C64 C65 C651 120.5(14) . .
C66 C65 C651 122.0(15) . .
C86 C85 C84 118.4(12) . .
C86 C85 H85A 120.8 . .
C84 C85 H85A 120.8 . .
C25 C251 H25A 109.5 . .
C25 C251 H25B 109.5 . .
H25A C251 H25B 109.5 . .
C25 C251 H25C 109.5 . .
H25A C251 H25C 109.5 . .
H25B C251 H25C 109.5 . .
C15 C151 H15A 109.5 . .
C15 C151 H15B 109.5 . .
H15A C151 H15B 109.5 . .
C15 C151 H15C 109.5 . .
H15A C151 H15C 109.5 . .
H15B C151 H15C 109.5 . .
C55 C551 H55A 109.5 . .
C55 C551 H55B 109.5 . .
H55A C551 H55B 109.5 . .
C55 C551 H55C 109.5 . .
H55A C551 H55C 109.5 . .
H55B C551 H55C 109.5 . .
C35 C351 H35A 109.5 . .
C35 C351 H35B 109.5 . .
H35A C351 H35B 109.5 . .
C35 C351 H35C 109.5 . .
H35A C351 H35C 109.5 . .
H35B C351 H35C 109.5 . .
C65 C651 H65A 109.5 . .
C65 C651 H65B 109.5 . .
H65A C651 H65B 109.5 . .
C65 C651 H65C 109.5 . .
H65A C651 H65C 109.5 . .
H65B C651 H65C 109.5 . .
C76 C75 C74 120.8(11) . .
C76 C75 H75A 119.6 . .
C74 C75 H75A 119.6 . .
C73 C74 C75 119.1(10) . .
C73 C74 H74A 120.5 . .
C75 C74 H74A 120.5 . .
C72 C73 C74 121.2(11) . .
C72 C73 H73A 119.4 . .
C74 C73 H73A 119.4 . .
C58 C59A H59A 109.5 . .
C58 C59A H59B 109.5 . .
H59A C59A H59B 109.5 . .
C58 C59A H59C 109.5 . .
H59A C59A H59C 109.5 . .
H59B C59A H59C 109.5 . .
C58 C59B H59D 109.5 . .
C58 C59B H59E 109.5 . .
H59D C59B H59E 109.5 . .
C58 C59B H59F 109.5 . .
H59D C59B H59F 109.5 . .
H59E C59B H59F 109.5 . .
C48 C41A H41A 109.5 . .
C48 C41A H41B 109.5 . .
H41A C41A H41B 109.5 . .
C48 C41A H41C 109.5 . .
H41A C41A H41C 109.5 . .
H41B C41A H41C 109.5 . .
C48 C41C H41D 109.5 . .
C48 C41C H41E 109.5 . .
H41D C41C H41E 109.5 . .
C48 C41C H41F 109.5 . .
H41D C41C H41F 109.5 . .
H41E C41C H41F 109.5 . .
C48 C49B H49A 109.5 . .
C48 C49B H49B 109.5 . .
H49A C49B H49B 109.5 . .
C48 C49B H49C 109.5 . .
H49A C49B H49C 109.5 . .
H49B C49B H49C 109.5 . .
C48 C41B H41G 109.5 . .
C48 C41B H41K 109.5 . .
H41G C41B H41K 109.5 . .
C48 C41B H41I 109.5 . .
H41G C41B H41I 109.5 . .
H41K C41B H41I 109.5 . .
C48 C41D H41J 109.5 . .
C48 C41D H41H 109.5 . .
H41J C41D H41H 109.5 . .
C48 C41D H41L 109.5 . .
H41J C41D H41L 109.5 . .
H41H C41D H41L 109.5 . .
C48 C49A H49G 109.5 . .
C48 C49A H49H 109.5 . .
H49G C49A H49H 109.5 . .
C48 C49A H49I 109.5 . .
H49G C49A H49I 109.5 . .
H49H C49A H49I 109.5 . .
C68 C61A H61G 109.5 . .
C68 C61A H61H 109.5 . .
H61G C61A H61H 109.5 . .
C68 C61A H61I 109.5 . .
H61G C61A H61I 109.5 . .
H61H C61A H61I 109.5 . .
C68 C61B H61D 109.5 . .
C68 C61B H61E 109.5 . .
H61D C61B H61E 109.5 . .
C68 C61B H61F 109.5 . .
H61D C61B H61F 109.5 . .
H61E C61B H61F 109.5 . .
C18 C11A H11K 109.5 . .
C18 C11A H11L 109.5 . .
H11K C11A H11L 109.5 . .
C18 C11A H11M 109.5 . .
H11K C11A H11M 109.5 . .
H11L C11A H11M 109.5 . .
C18 C19B H19A 109.5 . .
C18 C19B H19B 109.5 . .
H19A C19B H19B 109.5 . .
C18 C19B H19C 109.5 . .
H19A C19B H19C 109.5 . .
H19B C19B H19C 109.5 . .
C18 C11D H11G 109.5 . .
C18 C11D H11H 109.5 . .
H11G C11D H11H 109.5 . .
C18 C11D H11I 109.5 . .
H11G C11D H11I 109.5 . .
H11H C11D H11I 109.5 . .
C18 C11B H11D 109.5 . .
C18 C11B H11E 109.5 . .
H11D C11B H11E 109.5 . .
C18 C11B H11F 109.5 . .
H11D C11B H11F 109.5 . .
H11E C11B H11F 109.5 . .
C18 C19A H19D 109.5 . .
C18 C19A H19E 109.5 . .
H19D C19A H19E 109.5 . .
C18 C19A H19F 109.5 . .
H19D C19A H19F 109.5 . .
H19E C19A H19F 109.5 . .
C18 C11C H11A 109.5 . .
C18 C11C H11B 109.5 . .
H11A C11C H11B 109.5 . .
C18 C11C H11C 109.5 . .
H11A C11C H11C 109.5 . .
H11B C11C H11C 109.5 . .
C38 C31A H31K 109.5 . .
C38 C31A H31L 109.5 . .
H31K C31A H31L 109.5 . .
C38 C31A H31M 109.5 . .
H31K C31A H31M 109.5 . .
H31L C31A H31M 109.5 . .
C38 C31D H31G 109.5 . .
C38 C31D H31H 109.5 . .
H31G C31D H31H 109.5 . .
C38 C31D H31I 109.5 . .
H31G C31D H31I 109.5 . .
H31H C31D H31I 109.5 . .
C38 C31B H31D 109.5 . .
C38 C31B H31E 109.5 . .
H31D C31B H31E 109.5 . .
C38 C31B H31F 109.5 . .
H31D C31B H31F 109.5 . .
H31E C31B H31F 109.5 . .
C38 C31C H31A 109.5 . .
C38 C31C H31B 109.5 . .
H31A C31C H31B 109.5 . .
C38 C31C H31C 109.5 . .
H31A C31C H31C 109.5 . .
H31B C31C H31C 109.5 . .
C28 C21A H21G 109.5 . .
C28 C21A H21H 109.5 . .
H21G C21A H21H 109.5 . .
C28 C21A H21I 109.5 . .
H21G C21A H21I 109.5 . .
H21H C21A H21I 109.5 . .
C28 C29A H29A 109.5 . .
C28 C29A H29B 109.5 . .
H29A C29A H29B 109.5 . .
C28 C29A H29C 109.5 . .
H29A C29A H29C 109.5 . .
H29B C29A H29C 109.5 . .
C28 C21C H21J 109.5 . .
C28 C21C H21K 109.5 . .
H21J C21C H21K 109.5 . .
C28 C21C H21L 109.5 . .
H21J C21C H21L 109.5 . .
H21K C21C H21L 109.5 . .
C28 C21B H21D 109.5 . .
C28 C21B H21E 109.5 . .
H21D C21B H21E 109.5 . .
C28 C21B H21F 109.5 . .
H21D C21B H21F 109.5 . .
H21E C21B H21F 109.5 . .
C28 C29B H29D 109.5 . .
C28 C29B H29E 109.5 . .
H29D C29B H29E 109.5 . .
C28 C29B H29F 109.5 . .
H29D C29B H29F 109.5 . .
H29E C29B H29F 109.5 . .
C28 C21D H21A 109.5 . .
C28 C21D H21B 109.5 . .
H21A C21D H21B 109.5 . .
C28 C21D H21C 109.5 . .
H21A C21D H21C 109.5 . .
H21B C21D H21C 109.5 . .

loop_
_geom_bond_atom_site_label_1
_geom_bond_atom_site_label_2
_geom_bond_distance
_geom_bond_site_symmetry_2
U1 N1 2.173(7) .
U1 N2 2.176(7) .
U1 N7 2.179(7) 2_776
U1 N3 2.190(6) .
U1 N7 2.288(7) .
U1 U1 3.604(2) 2_776
U2 N4 2.157(7) .
U2 N8 2.193(7) .
U2 N5 2.196(8) .
U2 N6 2.207(7) .
U2 N8 2.241(7) 2_667
U2 U2 3.5985(17) 2_667
N1 C11 1.284(11) .
N8 C81 1.409(10) .
N8 U2 2.241(7) 2_667
N7 C71 1.404(10) .
N7 U1 2.179(6) 2_776
N3 C31 1.270(10) .
N2 C21 1.251(10) .
N5 C51 1.280(11) .
N4 C41 1.263(11) .
N6 C61 1.274(11) .
C21 C22 1.504(12) .
C21 C28 1.549(13) .
C28 C21D 1.44(3) .
C28 C21C 1.45(2) .
C28 C21B 1.48(3) .
C28 C29A 1.48(2) .
C28 C29B 1.56(3) .
C28 C21A 1.58(2) .
C32 C37 1.397(12) .
C32 C33 1.400(12) .
C32 C31 1.510(12) .
C12 C17 1.405(12) .
C12 C13 1.421(13) .
C12 C11 1.518(12) .
C22 C23 1.388(13) .
C22 C27 1.401(13) .
C171 C17 1.522(14) .
C171 H17A 0.9800 .
C171 H17B 0.9800 .
C171 H17C 0.9800 .
C31 C38 1.549(14) .
C37 C36 1.378(13) .
C37 C371 1.506(13) .
C41 C42 1.517(15) .
C41 C48 1.564(14) .
C52 C53 1.391(14) .
C52 C57 1.397(13) .
C52 C51 1.468(13) .
C13 C14 1.375(13) .
C13 C131 1.530(14) .
C81 C82 1.387(14) .
C81 C86 1.402(13) .
C27 C26 1.382(14) .
C27 C271 1.557(14) .
C33 C34 1.412(14) .
C33 C331 1.489(14) .
C11 C18 1.560(14) .
C23 C24 1.387(13) .
C23 C231 1.485(13) .
C38 C31A 1.420(16) .
C38 C31C 1.48(5) .
C38 C39 1.510(15) .
C38 C31D 1.511(18) .
C38 C31B 1.73(5) .
C34 C35 1.361(16) .
C34 H34A 0.9500 .
C39 H39A 0.9800 .
C39 H39B 0.9800 .
C39 H39C 0.9800 .
C17 C16 1.394(13) .
C48 C41D 1.46(4) .
C48 C41A 1.528(19) .
C48 C41B 1.55(4) .
C48 C49B 1.56(2) .
C48 C41C 1.59(2) .
C48 C49A 1.61(4) .
C271 H27A 0.9800 .
C271 H27B 0.9800 .
C271 H27C 0.9800 .
C67 C66 1.373(16) .
C67 C62 1.385(13) .
C67 C671 1.502(14) .
C62 C63 1.412(14) .
C62 C61 1.482(14) .
C24 C25 1.360(14) .
C24 H24A 0.9500 .
C26 C25 1.383(16) .
C26 H26A 0.9500 .
C25 C251 1.548(14) .
C63 C64 1.407(18) .
C63 C631 1.482(16) .
C231 H23A 0.9800 .
C231 H23B 0.9800 .
C231 H23C 0.9800 .
C61 C68 1.566(16) .
C51 C58 1.541(15) .
C16 C15 1.369(14) .
C16 H16A 0.9500 .
C36 C35 1.353(15) .
C36 H36A 0.9500 .
C471 C47 1.469(17) .
C471 H47A 0.9800 .
C471 H47B 0.9800 .
C471 H47C 0.9800 .
C14 C15 1.362(14) .
C14 H14A 0.9500 .
C371 H37A 0.9800 .
C371 H37B 0.9800 .
C371 H37C 0.9800 .
C68 C61B 1.40(5) .
C68 C61A 1.51(2) .
C68 C611 1.514(16) .
C68 C69 1.517(18) .
C44 C43 1.427(18) .
C44 C45 1.44(2) .
C44 H44A 0.9500 .
C35 C351 1.478(15) .
C331 H33A 0.9800 .
C331 H33B 0.9800 .
C331 H33C 0.9800 .
C47 C46 1.384(16) .
C47 C42 1.415(16) .
C42 C43 1.428(18) .
C66 C65 1.404(17) .
C66 H66A 0.9500 .
C53 C54 1.406(15) .
C53 C531 1.514(14) .
C82 C83 1.359(15) .
C82 H82A 0.9500 .
C15 C151 1.500(14) .
C671 H67A 0.9800 .
C671 H67B 0.9800 .
C671 H67C 0.9800 .
C45 C46 1.33(2) .
C45 C451 1.565(19) .
C18 C11A 1.436(19) .
C18 C11D 1.490(19) .
C18 C19A 1.64(5) .
C18 C11C 1.66(4) .
C18 C19B 1.67(2) .
C18 C11B 1.96(4) .
C57 C56 1.374(14) .
C57 C571 1.512(15) .
C43 C431 1.511(18) .
C631 H63A 0.9800 .
C631 H63B 0.9800 .
C631 H63C 0.9800 .
C46 H46A 0.9500 .
C55 C54 1.376(14) .
C55 C56 1.396(15) .
C55 C551 1.531(15) .
C54 H54A 0.9500 .
C64 C65 1.380(18) .
C64 H64A 0.9500 .
C571 H57A 0.9800 .
C571 H57B 0.9800 .
C571 H57C 0.9800 .
C431 H43A 0.9800 .
C431 H43B 0.9800 .
C431 H43C 0.9800 .
C83 C84 1.36(2) .
C83 H83A 0.9500 .
C56 H56A 0.9500 .
C84 C85 1.41(2) .
C84 H84A 0.9500 .
C131 H13A 0.9800 .
C131 H13B 0.9800 .
C131 H13C 0.9800 .
C58 C510 1.462(17) .
C58 C59B 1.54(2) .
C58 C511 1.55(2) .
C58 C59A 1.72(9) .
C531 H53A 0.9800 .
C531 H53B 0.9800 .
C531 H53C 0.9800 .
C611 H61A 0.9800 .
C611 H61B 0.9800 .
C611 H61C 0.9800 .
C511 H51A 0.9800 .
C511 H51B 0.9800 .
C511 H51C 0.9800 .
C69 H69A 0.9800 .
C69 H69B 0.9800 .
C69 H69C 0.9800 .
C510 H51D 0.9800 .
C510 H51E 0.9800 .
C510 H51F 0.9800 .
C451 H45A 0.9800 .
C451 H45B 0.9800 .
C451 H45C 0.9800 .
C71 C72 1.399(12) .
C71 C76 1.416(12) .
C72 C73 1.337(13) .
C72 H72A 0.9500 .
C76 C75 1.338(13) .
C76 H76A 0.9500 .
C86 C85 1.391(15) .
C86 H86A 0.9500 .
C65 C651 1.561(18) .
C85 H85A 0.9500 .
C251 H25A 0.9800 .
C251 H25B 0.9800 .
C251 H25C 0.9800 .
C151 H15A 0.9800 .
C151 H15B 0.9800 .
C151 H15C 0.9800 .
C551 H55A 0.9800 .
C551 H55B 0.9800 .
C551 H55C 0.9800 .
C351 H35A 0.9800 .
C351 H35B 0.9800 .
C351 H35C 0.9800 .
C651 H65A 0.9800 .
C651 H65B 0.9800 .
C651 H65C 0.9800 .
C75 C74 1.398(16) .
C75 H75A 0.9500 .
C74 C73 1.367(16) .
C74 H74A 0.9500 .
C73 H73A 0.9500 .
C59A H59A 0.9800 .
C59A H59B 0.9800 .
C59A H59C 0.9800 .
C59B H59D 0.9800 .
C59B H59E 0.9800 .
C59B H59F 0.9800 .
C41A H41A 0.9800 .
C41A H41B 0.9800 .
C41A H41C 0.9800 .
C41C H41D 0.9800 .
C41C H41E 0.9800 .
C41C H41F 0.9800 .
C49B H49A 0.9800 .
C49B H49B 0.9800 .
C49B H49C 0.9800 .
C41B H41G 0.9800 .
C41B H41K 0.9800 .
C41B H41I 0.9800 .
C41D H41J 0.9800 .
C41D H41H 0.9800 .
C41D H41L 0.9800 .
C49A H49G 0.9800 .
C49A H49H 0.9800 .
C49A H49I 0.9800 .
C61A H61G 0.9800 .
C61A H61H 0.9800 .
C61A H61I 0.9800 .
C61B H61D 0.9800 .
C61B H61E 0.9800 .
C61B H61F 0.9800 .
C11A H11K 0.9800 .
C11A H11L 0.9800 .
C11A H11M 0.9800 .
C19B H19A 0.9800 .
C19B H19B 0.9800 .
C19B H19C 0.9800 .
C11D H11G 0.9800 .
C11D H11H 0.9800 .
C11D H11I 0.9800 .
C11B H11D 0.9800 .
C11B H11E 0.9800 .
C11B H11F 0.9800 .
C19A H19D 0.9800 .
C19A H19E 0.9800 .
C19A H19F 0.9800 .
C11C H11A 0.9800 .
C11C H11B 0.9800 .
C11C H11C 0.9800 .
C31A H31K 0.9800 .
C31A H31L 0.9800 .
C31A H31M 0.9800 .
C31D H31G 0.9800 .
C31D H31H 0.9800 .
C31D H31I 0.9800 .
C31B H31D 0.9800 .
C31B H31E 0.9800 .
C31B H31F 0.9800 .
C31C H31A 0.9800 .
C31C H31B 0.9800 .
C31C H31C 0.9800 .
C21A H21G 0.9800 .
C21A H21H 0.9800 .
C21A H21I 0.9800 .
C29A H29A 0.9800 .
C29A H29B 0.9800 .
C29A H29C 0.9800 .
C21C H21J 0.9800 .
C21C H21K 0.9800 .
C21C H21L 0.9800 .
C21B H21D 0.9800 .
C21B H21E 0.9800 .
C21B H21F 0.9800 .
C29B H29D 0.9800 .
C29B H29E 0.9800 .
C29B H29F 0.9800 .
C21D H21A 0.9800 .
C21D H21B 0.9800 .
C21D H21C 0.9800 .

loop_
_platon_squeeze_void_nr
_platon_squeeze_void_average_x
_platon_squeeze_void_average_y
_platon_squeeze_void_average_z
_platon_squeeze_void_volume
_platon_squeeze_void_count_electrons
_platon_squeeze_void_content
1 0.000 0.000 0.000 189 28 ' '
2 0.140 0.502 0.553 10 0 ' '
3 0.860 0.498 0.447 10 0 ' '
